data_4106331
loop_
_publ_author_name
'Wesley Sattler'
'Gerard Parkin'

_publ_section_title
;
 Synthesis, Structure, and Reactivity of a Mononuclear Organozinc Hydride
 Complex: Facile Insertion of CO2 into a Zn-H Bond and CO2-Promoted
 Displacement of Siloxide Ligands
;
_journal_name_full 'Journal of the American Chemical Society'
_journal_page_first 9708
_journal_page_last 9711
_journal_paper_doi 10.1021/ja2035706
_journal_volume 133
_journal_year 2011
_chemical_formula_sum 'C19 H16 N3 S3 Zn'
_chemical_formula_weight 447.90
_chemical_name_systematic
; 
 ? 
;
_space_group_IT_number 61
_symmetry_cell_setting orthorhombic
_symmetry_space_group_name_Hall '-P 2ac 2ab'
_symmetry_space_group_name_H-M 'P b c a'
_atom_sites_solution_hydrogens geom
_atom_sites_solution_primary direct
_atom_sites_solution_secondary difmap
_audit_creation_method SHELXL-97
_cell_angle_alpha 90.00
_cell_angle_beta 90.00
_cell_angle_gamma 90.00
_cell_formula_units_Z 8
_cell_length_a 8.607(2)
_cell_length_b 14.655(4)
_cell_length_c 30.490(8)
_cell_measurement_reflns_used 7931
_cell_measurement_temperature 150(2)
_cell_measurement_theta_max 27.89
_cell_measurement_theta_min 2.67
_cell_volume 3845.9(17)
_computing_cell_refinement 'Bruker SAINT'
_computing_data_collection 'Bruker APEX2'
_computing_data_reduction 'Bruker SAINT'
_computing_molecular_graphics 'Bruker SHELXTL'
_computing_publication_material 'Bruker SHELXTL'
_computing_structure_refinement 'SHELXL-97 (Sheldrick, 2008)'
_computing_structure_solution 'SHELXS-97 (Sheldrick, 2008)'
_diffrn_ambient_temperature 150(2)
_diffrn_measured_fraction_theta_full 0.999
_diffrn_measured_fraction_theta_max 0.999
_diffrn_measurement_device_type 'Bruker APEX-II CCD'
_diffrn_measurement_method '\f and \w scans'
_diffrn_radiation_monochromator graphite
_diffrn_radiation_source 'fine-focus sealed tube'
_diffrn_radiation_type MoK\a
_diffrn_radiation_wavelength 0.71073
_diffrn_reflns_av_R_equivalents 0.1536
_diffrn_reflns_av_sigmaI/netI 0.0806
_diffrn_reflns_limit_h_max 12
_diffrn_reflns_limit_h_min -12
_diffrn_reflns_limit_k_max 20
_diffrn_reflns_limit_k_min -20
_diffrn_reflns_limit_l_max 43
_diffrn_reflns_limit_l_min -43
_diffrn_reflns_number 58670
_diffrn_reflns_theta_full 30.56
_diffrn_reflns_theta_max 30.56
_diffrn_reflns_theta_min 1.34
_exptl_absorpt_coefficient_mu 1.611
_exptl_absorpt_correction_T_max 0.9685
_exptl_absorpt_correction_T_min 0.8555
_exptl_absorpt_correction_type empirical
_exptl_absorpt_process_details sadabs
_exptl_crystal_colour COLORLESS
_exptl_crystal_density_diffrn 1.547
_exptl_crystal_description BLOCK
_exptl_crystal_F_000 1832
_exptl_crystal_size_max 0.10
_exptl_crystal_size_mid 0.08
_exptl_crystal_size_min 0.02
_refine_diff_density_max 0.530
_refine_diff_density_min -0.507
_refine_diff_density_rms 0.109
_refine_ls_extinction_method none
_refine_ls_goodness_of_fit_ref 1.001
_refine_ls_hydrogen_treatment mixed
_refine_ls_matrix_type full
_refine_ls_number_parameters 239
_refine_ls_number_reflns 5896
_refine_ls_number_restraints 0
_refine_ls_restrained_S_all 1.001
_refine_ls_R_factor_all 0.1075
_refine_ls_R_factor_gt 0.0465
_refine_ls_shift/su_max 0.001
_refine_ls_shift/su_mean 0.000
_refine_ls_structure_factor_coef Fsqd
_refine_ls_weighting_details 'calc w=1/[\s^2^(Fo^2^)+(0.0327P)^2^+2.9060P] where P=(Fo^2^+2Fc^2^)/3'
_refine_ls_weighting_scheme calc
_refine_ls_wR_factor_gt 0.0834
_refine_ls_wR_factor_ref 0.1024
_reflns_number_gt 3482
_reflns_number_total 5896
_reflns_threshold_expression >2sigma(I)
_cod_data_source_file ja2035706_si_008.cif
_cod_data_source_block znhs10
_cod_original_cell_volume 3845.6(18)
_cod_database_code 4106331

loop_
_symmetry_equiv_pos_as_xyz
'x, y, z'
'-x+1/2, -y, z+1/2'
'-x, y+1/2, -z+1/2'
'x+1/2, -y+1/2, -z'
'-x, -y, -z'
'x-1/2, y, -z-1/2'
'x, -y-1/2, z-1/2'
'-x-1/2, y-1/2, z'

loop_
_atom_site_label
_atom_site_type_symbol
_atom_site_fract_x
_atom_site_fract_y
_atom_site_fract_z
_atom_site_U_iso_or_equiv
_atom_site_adp_type
_atom_site_occupancy
_atom_site_symmetry_multiplicity
_atom_site_calc_flag
_atom_site_refinement_flags
Zn Zn 0.81169(4) 0.30400(2) 0.196702(11) 0.02144(10) Uani 1 1 d .
H1 H 0.757(4) 0.348(2) 0.2386(10) 0.034(9) Uiso 1 1 d .
S1 S 0.75293(10) 0.32492(6) 0.09455(3) 0.02543(18) Uani 1 1 d .
S2 S 0.73975(10) 0.13875(5) 0.13193(3) 0.02528(18) Uani 1 1 d .
S3 S 0.49218(10) 0.27206(6) 0.15297(3) 0.02451(18) Uani 1 1 d .
N1 N 0.9528(3) 0.38373(17) 0.15695(8) 0.0220(6) Uani 1 1 d .
N2 N 0.9202(3) 0.17784(16) 0.20194(8) 0.0229(6) Uani 1 1 d .
N3 N 0.4765(3) 0.21833(17) 0.06934(8) 0.0238(6) Uani 1 1 d .
C C 0.6926(4) 0.2571(2) 0.14077(10) 0.0224(7) Uani 1 1 d .
C11 C 0.9094(4) 0.3894(2) 0.11484(10) 0.0216(7) Uani 1 1 d .
C12 C 0.9871(4) 0.4460(2) 0.08494(11) 0.0265(7) Uani 1 1 d .
H12A H 0.9555 0.4486 0.0551 0.032 Uiso 1 1 calc R
C13 C 1.1098(4) 0.4974(2) 0.09962(12) 0.0298(8) Uani 1 1 d .
H13A H 1.1638 0.5366 0.0800 0.036 Uiso 1 1 calc R
C14 C 1.1541(4) 0.4920(2) 0.14300(12) 0.0325(8) Uani 1 1 d .
H14A H 1.2387 0.5272 0.1536 0.039 Uiso 1 1 calc R
C15 C 1.0749(4) 0.4352(2) 0.17038(12) 0.0295(8) Uani 1 1 d .
H15A H 1.1064 0.4316 0.2002 0.035 Uiso 1 1 calc R
C21 C 0.8717(3) 0.1130(2) 0.17388(9) 0.0191(6) Uani 1 1 d .
C22 C 0.9225(4) 0.0225(2) 0.17762(10) 0.0224(7) Uani 1 1 d .
H22A H 0.8884 -0.0225 0.1574 0.027 Uiso 1 1 calc R
C23 C 1.0227(4) -0.0001(2) 0.21112(11) 0.0271(7) Uani 1 1 d .
H23A H 1.0571 -0.0613 0.2146 0.033 Uiso 1 1 calc R
C24 C 1.0728(4) 0.0671(2) 0.23969(11) 0.0329(8) Uani 1 1 d .
H24A H 1.1431 0.0531 0.2627 0.039 Uiso 1 1 calc R
C25 C 1.0190(4) 0.1536(2) 0.23403(11) 0.0314(8) Uani 1 1 d .
H25A H 1.0531 0.1994 0.2539 0.038 Uiso 1 1 calc R
C31 C 0.3929(4) 0.2377(2) 0.10488(10) 0.0205(7) Uani 1 1 d .
C32 C 0.2315(4) 0.2338(2) 0.10583(11) 0.0272(7) Uani 1 1 d .
H32A H 0.1758 0.2468 0.1320 0.033 Uiso 1 1 calc R
C33 C 0.1545(4) 0.2108(2) 0.06789(12) 0.0293(8) Uani 1 1 d .
H33A H 0.0442 0.2078 0.0674 0.035 Uiso 1 1 calc R
C34 C 0.2397(4) 0.1919(2) 0.03022(11) 0.0278(7) Uani 1 1 d .
H34A H 0.1891 0.1766 0.0035 0.033 Uiso 1 1 calc R
C35 C 0.3987(4) 0.1959(2) 0.03260(10) 0.0275(7) Uani 1 1 d .
H35A H 0.4569 0.1821 0.0070 0.033 Uiso 1 1 calc R
C41 C -0.1146(5) 0.0553(3) 0.0155(2) 0.0606(14) Uani 1 1 d .
H41A H -0.1947 0.0939 0.0263 0.073 Uiso 1 1 calc R
C42 C -0.0342(7) 0.0006(3) 0.04337(14) 0.0615(15) Uani 1 1 d .
H42A H -0.0578 0.0011 0.0738 0.074 Uiso 1 1 calc R
C43 C 0.0793(6) -0.0544(3) 0.02792(18) 0.0602(15) Uani 1 1 d .
H43A H 0.1348 -0.0927 0.0476 0.072 Uiso 1 1 calc R

loop_
_atom_site_aniso_label
_atom_site_aniso_U_11
_atom_site_aniso_U_22
_atom_site_aniso_U_33
_atom_site_aniso_U_23
_atom_site_aniso_U_13
_atom_site_aniso_U_12
Zn 0.02508(19) 0.01999(18) 0.01925(17) -0.00224(15) -0.00193(16) -0.00121(16)
S1 0.0274(4) 0.0290(4) 0.0199(4) 0.0029(3) -0.0036(3) -0.0039(4)
S2 0.0293(4) 0.0219(4) 0.0247(4) -0.0050(3) -0.0088(4) 0.0021(3)
S3 0.0226(4) 0.0284(4) 0.0225(4) -0.0048(3) -0.0004(3) 0.0001(3)
N1 0.0207(14) 0.0228(14) 0.0225(14) -0.0007(11) -0.0014(11) 0.0006(11)
N2 0.0264(14) 0.0192(13) 0.0230(14) -0.0013(11) -0.0025(11) -0.0018(11)
N3 0.0261(15) 0.0242(15) 0.0212(13) 0.0001(11) 0.0010(11) -0.0035(11)
C 0.0254(16) 0.0212(16) 0.0205(15) -0.0003(12) -0.0039(13) 0.0029(14)
C11 0.0217(17) 0.0177(15) 0.0253(16) -0.0013(12) 0.0003(13) 0.0040(13)
C12 0.0312(19) 0.0219(16) 0.0265(17) 0.0033(13) 0.0019(15) 0.0042(14)
C13 0.0257(19) 0.0217(17) 0.042(2) 0.0066(15) 0.0104(16) 0.0023(14)
C14 0.0251(19) 0.031(2) 0.042(2) 0.0032(16) -0.0022(15) -0.0065(15)
C15 0.0242(18) 0.0283(18) 0.036(2) -0.0033(15) -0.0063(15) -0.0001(15)
C21 0.0183(15) 0.0216(16) 0.0175(15) 0.0030(12) 0.0044(12) 0.0003(13)
C22 0.0228(17) 0.0209(16) 0.0235(16) -0.0016(13) 0.0030(13) -0.0011(13)
C23 0.0285(19) 0.0244(17) 0.0285(17) 0.0013(14) -0.0030(14) 0.0042(14)
C24 0.036(2) 0.0322(19) 0.0300(19) 0.0046(15) -0.0106(16) 0.0016(16)
C25 0.035(2) 0.0313(19) 0.0276(18) -0.0040(14) -0.0115(16) -0.0035(16)
C31 0.0224(17) 0.0160(15) 0.0231(16) 0.0002(12) -0.0040(13) 0.0011(13)
C32 0.0237(18) 0.0240(16) 0.0339(18) -0.0068(14) 0.0012(14) 0.0033(14)
C33 0.0222(18) 0.0226(18) 0.043(2) -0.0023(15) -0.0074(15) 0.0028(13)
C34 0.0327(19) 0.0240(17) 0.0268(17) 0.0009(14) -0.0123(15) -0.0018(15)
C35 0.035(2) 0.0275(17) 0.0200(16) -0.0022(14) 0.0006(14) -0.0028(16)
C41 0.043(3) 0.044(3) 0.095(4) -0.026(3) 0.018(3) -0.018(2)
C42 0.107(4) 0.046(3) 0.032(2) -0.004(2) 0.020(3) -0.043(3)
C43 0.082(4) 0.028(2) 0.071(3) 0.012(2) -0.046(3) -0.023(2)

loop_
_atom_type_symbol
_atom_type_description
_atom_type_scat_dispersion_real
_atom_type_scat_dispersion_imag
_atom_type_scat_source
C C 0.0033 0.0016 'International Tables Vol C Tables 4.2.6.8 and 6.1.1.4'
H H 0.0000 0.0000 'International Tables Vol C Tables 4.2.6.8 and 6.1.1.4'
N N 0.0061 0.0033 'International Tables Vol C Tables 4.2.6.8 and 6.1.1.4'
S S 0.1246 0.1234 'International Tables Vol C Tables 4.2.6.8 and 6.1.1.4'
Zn Zn 0.2839 1.4301 'International Tables Vol C Tables 4.2.6.8 and 6.1.1.4'

loop_
_geom_angle_atom_site_label_1
_geom_angle_atom_site_label_2
_geom_angle_atom_site_label_3
_geom_angle
_geom_angle_site_symmetry_3
H1 Zn N1 116.1(12) .
H1 Zn N2 117.1(12) .
N1 Zn N2 106.42(10) .
H1 Zn C 132.3(13) .
N1 Zn C 89.75(11) .
N2 Zn C 89.45(11) .
C11 S1 C 104.02(15) .
C21 S2 C 104.14(14) .
C31 S3 C 105.05(15) .
C11 N1 C15 118.1(3) .
C11 N1 Zn 115.6(2) .
C15 N1 Zn 126.1(2) .
C25 N2 C21 118.2(3) .
C25 N2 Zn 125.1(2) .
C21 N2 Zn 116.1(2) .
C31 N3 C35 117.4(3) .
S3 C S2 111.64(17) .
S3 C S1 112.03(17) .
S2 C S1 110.46(16) .
S3 C Zn 105.20(15) .
S2 C Zn 109.03(15) .
S1 C Zn 108.25(16) .
N1 C11 C12 121.8(3) .
N1 C11 S1 121.2(2) .
C12 C11 S1 117.0(2) .
C13 C12 C11 118.7(3) .
C12 C13 C14 119.6(3) .
C15 C14 C13 119.0(3) .
N1 C15 C14 122.9(3) .
N2 C21 C22 121.3(3) .
N2 C21 S2 120.9(2) .
C22 C21 S2 117.8(2) .
C23 C22 C21 118.9(3) .
C22 C23 C24 119.4(3) .
C25 C24 C23 118.5(3) .
N2 C25 C24 123.6(3) .
N3 C31 C32 123.2(3) .
N3 C31 S3 118.3(2) .
C32 C31 S3 118.5(2) .
C33 C32 C31 118.3(3) .
C32 C33 C34 119.3(3) .
C35 C34 C33 118.3(3) .
N3 C35 C34 123.4(3) .
C42 C41 C43 119.4(4) 5
C43 C42 C41 120.2(4) .
C42 C43 C41 120.5(4) 5

loop_
_geom_bond_atom_site_label_1
_geom_bond_atom_site_label_2
_geom_bond_distance
_geom_bond_site_symmetry_2
Zn H1 1.51(3) .
Zn N1 2.076(3) .
Zn N2 2.078(3) .
Zn C 2.105(3) .
S1 C11 1.758(3) .
S1 C 1.801(3) .
S2 C21 1.752(3) .
S2 C 1.801(3) .
S3 C31 1.770(3) .
S3 C 1.778(3) .
N1 C11 1.340(4) .
N1 C15 1.357(4) .
N2 C25 1.344(4) .
N2 C21 1.345(4) .
N3 C31 1.331(4) .
N3 C35 1.346(4) .
C11 C12 1.402(4) .
C12 C13 1.373(5) .
C13 C14 1.379(5) .
C14 C15 1.361(5) .
C21 C22 1.401(4) .
C22 C23 1.377(4) .
C23 C24 1.384(5) .
C24 C25 1.361(5) .
C31 C32 1.391(4) .
C32 C33 1.375(5) .
C33 C34 1.391(5) .
C34 C35 1.372(5) .
C41 C42 1.357(7) .
C41 C43 1.359(7) 5
C42 C43 1.351(7) .
C43 C41 1.359(7) 5
